data_2227057
loop_
_publ_author_name
'Xue, Meng Wei'

_publ_section_title
;
 3-[(2-Hydroxy-1-naphthyl)(pyrrolidin-1-yl)methyl]benzonitrile
;
_journal_coeditor_code RZ2464
_journal_issue 8
_journal_name_full 'Acta Crystallographica Section E'
_journal_page_first o2006
_journal_paper_doi 10.1107/S1600536810026152
_journal_volume 66
_journal_year 2010
_chemical_formula_iupac 'C22 H20 N2 O'
_chemical_formula_moiety 'C22 H20 N2 O'
_chemical_formula_sum 'C22 H20 N2 O'
_chemical_formula_weight 328.40
_chemical_name_systematic
;
3-[(2-Hydroxy-1-naphthyl)(pyrrolidin-1-yl)methyl]benzonitrile
;
_space_group_IT_number 29
_symmetry_cell_setting orthorhombic
_symmetry_space_group_name_Hall 'P 2c -2ac'
_symmetry_space_group_name_H-M 'P c a 21'
_atom_sites_solution_hydrogens geom
_atom_sites_solution_primary direct
_atom_sites_solution_secondary difmap
_audit_creation_method SHELXL-97
_cell_angle_alpha 90.00
_cell_angle_beta 90.00
_cell_angle_gamma 90.00
_cell_formula_units_Z 8
_cell_length_a 18.735(4)
_cell_length_b 10.475(2)
_cell_length_c 18.122(4)
_cell_measurement_reflns_used 3612
_cell_measurement_temperature 293(2)
_cell_measurement_theta_max 26.000
_cell_measurement_theta_min 2.6189
_cell_volume 3556.4(13)
_computing_cell_refinement 'CrystalClear (Rigaku, 2005)'
_computing_data_collection 'CrystalClear (Rigaku, 2005)'
_computing_data_reduction 'CrystalClear (Rigaku, 2005)'
_computing_molecular_graphics 'SHELXTL/PC (Sheldrick, 2008)'
_computing_publication_material 'SHELXTL/PC (Sheldrick, 2008)'
_computing_structure_refinement 'SHELXL97 (Sheldrick, 2008)'
_computing_structure_solution 'SHELXS97 (Sheldrick, 2008)'
_diffrn_ambient_temperature 293(2)
_diffrn_detector_area_resol_mean 13.6612
_diffrn_measured_fraction_theta_full 0.998
_diffrn_measured_fraction_theta_max 0.998
_diffrn_measurement_device_type 'Rigaku Mercury2'
_diffrn_measurement_method CCD_Profile_fitting
_diffrn_radiation_monochromator graphite
_diffrn_radiation_source 'fine-focus sealed tube'
_diffrn_radiation_type MoK\a
_diffrn_radiation_wavelength 0.71073
_diffrn_reflns_av_R_equivalents 0.1253
_diffrn_reflns_av_sigmaI/netI 0.0615
_diffrn_reflns_limit_h_max 23
_diffrn_reflns_limit_h_min -23
_diffrn_reflns_limit_k_max 12
_diffrn_reflns_limit_k_min -12
_diffrn_reflns_limit_l_max 22
_diffrn_reflns_limit_l_min -22
_diffrn_reflns_number 31413
_diffrn_reflns_theta_full 26.00
_diffrn_reflns_theta_max 26.00
_diffrn_reflns_theta_min 3.13
_exptl_absorpt_coefficient_mu 0.076
_exptl_absorpt_correction_T_max 1.0000
_exptl_absorpt_correction_T_min 0.8251
_exptl_absorpt_correction_type multi-scan
_exptl_absorpt_process_details '(CrystalClear; Rigaku, 2005)'
_exptl_crystal_colour Colourless
_exptl_crystal_density_diffrn 1.227
_exptl_crystal_density_method 'not measured'
_exptl_crystal_description Prism
_exptl_crystal_F_000 1392
_exptl_crystal_size_max 0.2000
_exptl_crystal_size_mid 0.2000
_exptl_crystal_size_min 0.2000
_refine_diff_density_max 0.158
_refine_diff_density_min -0.161
_refine_ls_extinction_method none
_refine_ls_goodness_of_fit_ref 1.072
_refine_ls_hydrogen_treatment constr
_refine_ls_matrix_type full
_refine_ls_number_parameters 452
_refine_ls_number_reflns 3612
_refine_ls_number_restraints 1
_refine_ls_restrained_S_all 1.072
_refine_ls_R_factor_all 0.1173
_refine_ls_R_factor_gt 0.0635
_refine_ls_shift/su_max 0.000
_refine_ls_shift/su_mean 0.000
_refine_ls_structure_factor_coef Fsqd
_refine_ls_weighting_details 'calc w=1/[\s^2^(Fo^2^)+(0.0650P)^2^+0.1500P] where P=(Fo^2^+2Fc^2^)/3'
_refine_ls_weighting_scheme calc
_refine_ls_wR_factor_gt 0.1285
_refine_ls_wR_factor_ref 0.1494
_reflns_number_gt 2166
_reflns_number_total 3612
_reflns_threshold_expression I>2sigma(I)
_cod_data_source_file rz2464.cif
_cod_data_source_block I
_cod_original_cell_volume 3556.4(12)
_cod_database_code 2227057
_cod_database_fobs_code 2227057

loop_
_symmetry_equiv_pos_as_xyz
'x, y, z'
'-x, -y, z+1/2'
'x+1/2, -y, z'
'-x+1/2, y, z+1/2'

loop_
_atom_site_type_symbol
_atom_site_label
_atom_site_fract_x
_atom_site_fract_y
_atom_site_fract_z
_atom_site_U_iso_or_equiv
_atom_site_adp_type
_atom_site_calc_flag
_atom_site_refinement_flags
_atom_site_occupancy
_atom_site_disorder_assembly
_atom_site_disorder_group
O O1 0.99425(19) 0.9948(4) 0.6386(2) 0.0722(11) Uani d . 1 . .
H H1A 0.9848 0.9279 0.6173 0.108 Uiso calc R 1 . .
O O2 0.1596(2) 0.5126(4) 0.3506(2) 0.0758(11) Uani d . 1 . .
H H2A 0.1799 0.5805 0.3587 0.114 Uiso calc R 1 . .
C C20 0.8916(3) 0.9893(4) 0.4063(3) 0.0511(12) Uani d . 1 . .
C C34 0.2940(2) 0.6121(4) 0.4724(3) 0.0481(11) Uani d . 1 . .
C C1 0.8658(3) 1.0060(5) 0.6434(3) 0.0506(12) Uani d . 1 . .
N N3 0.1789(2) 0.7119(3) 0.4331(2) 0.0556(11) Uani d . 1 . .
C C17 0.8022(3) 0.8267(5) 0.4799(3) 0.0613(13) Uani d . 1 . .
H H17A 0.7717 0.7707 0.5044 0.074 Uiso calc R 1 . .
C C16 0.8526(2) 0.8953(4) 0.5204(3) 0.0478(11) Uani d . 1 . .
N N1 0.9174(2) 0.7925(4) 0.6241(2) 0.0553(11) Uani d . 1 . .
C C35 0.3411(3) 0.6798(5) 0.5162(3) 0.0649(14) Uani d . 1 . .
H H35A 0.3232 0.7354 0.5516 0.078 Uiso calc R 1 . .
C C23 0.1768(2) 0.4942(4) 0.4814(3) 0.0540(12) Uani d . 1 . .
C C21 0.8972(2) 0.9772(4) 0.4825(3) 0.0511(12) Uani d . 1 . .
H H21A 0.9312 1.0245 0.5081 0.061 Uiso calc R 1 . .
C C33 0.2139(2) 0.6242(4) 0.4850(3) 0.0512(12) Uani d . 1 . .
H H33A 0.2068 0.6583 0.5348 0.061 Uiso calc R 1 . .
C C2 0.9328(3) 1.0546(5) 0.6582(3) 0.0560(13) Uani d . 1 . .
C C9 0.8046(3) 1.0760(5) 0.6660(2) 0.0495(12) Uani d . 1 . .
C C39 0.3220(2) 0.5309(4) 0.4191(3) 0.0504(12) Uani d . 1 . .
H H39A 0.2915 0.4841 0.3890 0.060 Uiso calc R 1 . .
C C11 0.8581(3) 0.8773(4) 0.6034(3) 0.0521(13) Uani d . 1 . .
H H11A 0.8137 0.8375 0.6204 0.063 Uiso calc R 1 . .
C C31 0.1686(3) 0.4212(5) 0.5466(3) 0.0596(14) Uani d . 1 . .
C C22 0.9394(3) 1.0752(6) 0.3687(3) 0.0764(17) Uani d . 1 . .
C C26 0.1079(3) 0.2602(6) 0.4724(5) 0.084(2) Uani d . 1 . .
H H26A 0.0842 0.1825 0.4689 0.100 Uiso calc R 1 . .
C C42 0.1570(3) 0.9229(6) 0.3957(4) 0.091(2) Uani d . 1 . .
H H42A 0.1593 0.9249 0.3422 0.110 Uiso calc R 1 . .
H H42B 0.1628 1.0091 0.4142 0.110 Uiso calc R 1 . .
C C32 0.1309(3) 0.3015(5) 0.5413(4) 0.0719(18) Uani d . 1 . .
C C41 0.2134(3) 0.8384(4) 0.4258(3) 0.0692(15) Uani d . 1 . .
H H41A 0.2538 0.8341 0.3925 0.083 Uiso calc R 1 . .
H H41B 0.2297 0.8691 0.4734 0.083 Uiso calc R 1 . .
C C10 0.8134(3) 1.1955(5) 0.7035(3) 0.0591(14) Uani d . 1 . .
C C4 0.8831(3) 1.2381(5) 0.7176(3) 0.0683(16) Uani d . 1 . .
H H4A 0.8895 1.3137 0.7436 0.082 Uiso calc R 1 . .
C C38 0.3954(2) 0.5194(5) 0.4108(3) 0.0522(12) Uani d . 1 . .
C C3 0.9407(3) 1.1739(5) 0.6948(3) 0.0665(15) Uani d . 1 . .
H H3A 0.9860 1.2072 0.7030 0.080 Uiso calc R 1 . .
C C12 0.9237(3) 0.6728(5) 0.5805(3) 0.0701(16) Uani d . 1 . .
H H12A 0.9432 0.6894 0.5318 0.084 Uiso calc R 1 . .
H H12B 0.8778 0.6308 0.5754 0.084 Uiso calc R 1 . .
C C8 0.7341(3) 1.0379(5) 0.6519(3) 0.0622(14) Uani d . 1 . .
H H8A 0.7265 0.9630 0.6254 0.075 Uiso calc R 1 . .
C C30 0.1949(3) 0.4570(6) 0.6151(4) 0.0794(18) Uani d . 1 . .
H H30A 0.2211 0.5320 0.6193 0.095 Uiso calc R 1 . .
C C24 0.1520(3) 0.4480(5) 0.4139(4) 0.0611(14) Uani d . 1 . .
C C44 0.1058(3) 0.7426(5) 0.4580(4) 0.0766(17) Uani d . 1 . .
H H44A 0.1042 0.7514 0.5112 0.092 Uiso calc R 1 . .
H H44B 0.0726 0.6761 0.4433 0.092 Uiso calc R 1 . .
C C27 0.1212(4) 0.2315(6) 0.6069(6) 0.098(3) Uani d . 1 . .
H H27A 0.0967 0.1543 0.6042 0.118 Uiso calc R 1 . .
C C25 0.1188(3) 0.3286(5) 0.4107(4) 0.0712(16) Uani d . 1 . .
H H25A 0.1040 0.2962 0.3654 0.085 Uiso calc R 1 . .
C C19 0.8404(3) 0.9221(5) 0.3668(3) 0.0645(15) Uani d . 1 . .
H H19A 0.8360 0.9326 0.3160 0.077 Uiso calc R 1 . .
C C18 0.7966(3) 0.8401(5) 0.4044(3) 0.0686(15) Uani d . 1 . .
H H18A 0.7627 0.7929 0.3787 0.082 Uiso calc R 1 . .
C C37 0.4410(3) 0.5868(5) 0.4566(3) 0.0708(16) Uani d . 1 . .
H H37A 0.4901 0.5774 0.4517 0.085 Uiso calc R 1 . .
C C5 0.7527(4) 1.2623(5) 0.7266(3) 0.0744(16) Uani d . 1 . .
H H5A 0.7590 1.3384 0.7523 0.089 Uiso calc R 1 . .
C C15 0.9121(3) 0.7469(5) 0.7019(3) 0.0729(16) Uani d . 1 . .
H H15A 0.8640 0.7190 0.7131 0.088 Uiso calc R 1 . .
H H15B 0.9256 0.8138 0.7362 0.088 Uiso calc R 1 . .
N N2 0.9776(4) 1.1433(6) 0.3394(3) 0.114(2) Uani d . 1 . .
C C28 0.1449(5) 0.2691(8) 0.6720(6) 0.113(3) Uani d . 1 . .
H H28A 0.1365 0.2204 0.7141 0.136 Uiso calc R 1 . .
C C40 0.4246(3) 0.4309(6) 0.3597(4) 0.0746(17) Uani d . 1 . .
C C6 0.6855(4) 1.2217(7) 0.7135(4) 0.0821(18) Uani d . 1 . .
H H40A 0.6464 1.2691 0.7294 0.099 Uiso calc R 1 . .
C C7 0.6758(3) 1.1065(7) 0.6754(4) 0.0794(18) Uani d . 1 . .
H H7A 0.6300 1.0764 0.6661 0.095 Uiso calc R 1 . .
C C13 0.9750(4) 0.5932(6) 0.6269(4) 0.103(2) Uani d . 1 . .
H H13A 0.9643 0.5029 0.6222 0.123 Uiso calc R 1 . .
H H13B 1.0240 0.6077 0.6118 0.123 Uiso calc R 1 . .
N N4 0.4512(3) 0.3616(7) 0.3192(4) 0.119(2) Uani d . 1 . .
C C43 0.0872(3) 0.8681(6) 0.4207(5) 0.103(2) Uani d . 1 . .
H H43A 0.0558 0.8539 0.3789 0.123 Uiso calc R 1 . .
H H43B 0.0638 0.9254 0.4551 0.123 Uiso calc R 1 . .
C C29 0.1831(5) 0.3845(8) 0.6764(4) 0.111(3) Uani d . 1 . .
H H29A 0.2006 0.4117 0.7217 0.134 Uiso calc R 1 . .
C C14 0.9633(4) 0.6377(6) 0.7056(4) 0.100(2) Uani d . 1 . .
H H14A 0.9437 0.5692 0.7353 0.121 Uiso calc R 1 . .
H H14B 1.0081 0.6649 0.7274 0.121 Uiso calc R 1 . .
C C36 0.4140(3) 0.6667(5) 0.5085(4) 0.0752(17) Uani d . 1 . .
H H36A 0.4447 0.7127 0.5389 0.090 Uiso calc R 1 . .

loop_
_atom_site_aniso_label
_atom_site_aniso_U_11
_atom_site_aniso_U_22
_atom_site_aniso_U_33
_atom_site_aniso_U_12
_atom_site_aniso_U_13
_atom_site_aniso_U_23
O1 0.060(2) 0.066(2) 0.090(3) -0.0146(19) 0.007(2) -0.011(2)
O2 0.081(3) 0.067(3) 0.079(3) -0.006(2) -0.009(2) -0.005(2)
C20 0.055(3) 0.046(3) 0.052(3) 0.000(2) -0.001(3) 0.007(2)
C34 0.051(3) 0.041(3) 0.052(3) -0.006(2) -0.002(2) 0.001(2)
C1 0.055(3) 0.046(3) 0.051(3) -0.010(2) 0.003(2) 0.000(2)
N3 0.053(2) 0.039(2) 0.074(3) 0.0024(18) 0.012(2) -0.004(2)
C17 0.050(3) 0.063(3) 0.071(4) -0.015(3) 0.003(3) -0.009(3)
C16 0.049(3) 0.043(3) 0.052(3) -0.004(2) 0.002(2) -0.009(2)
N1 0.065(3) 0.047(2) 0.054(3) -0.001(2) -0.002(2) 0.002(2)
C35 0.075(4) 0.050(3) 0.070(4) -0.005(3) -0.004(3) -0.011(3)
C23 0.047(3) 0.042(3) 0.073(3) 0.001(2) 0.016(3) -0.001(3)
C21 0.050(3) 0.049(3) 0.055(3) -0.007(2) 0.000(2) -0.005(2)
C33 0.064(3) 0.035(2) 0.055(3) -0.001(2) 0.012(3) -0.002(2)
C2 0.055(3) 0.054(3) 0.059(3) -0.009(3) 0.010(3) -0.001(2)
C9 0.059(3) 0.048(3) 0.041(3) -0.007(2) 0.004(2) 0.002(2)
C39 0.052(3) 0.044(3) 0.055(3) -0.006(2) 0.004(2) -0.005(2)
C11 0.049(3) 0.045(3) 0.062(3) -0.009(2) -0.001(2) 0.004(2)
C31 0.061(3) 0.041(3) 0.077(4) 0.003(2) 0.023(3) -0.001(3)
C22 0.088(4) 0.084(5) 0.057(4) -0.013(4) -0.007(3) 0.006(3)
C26 0.046(3) 0.047(3) 0.158(7) -0.004(3) 0.008(4) -0.017(5)
C42 0.090(5) 0.056(4) 0.129(6) 0.017(3) 0.001(4) 0.007(4)
C32 0.052(3) 0.043(3) 0.121(6) 0.005(3) 0.030(4) 0.014(3)
C41 0.076(4) 0.042(3) 0.090(4) -0.003(3) 0.003(3) 0.002(3)
C10 0.068(4) 0.052(3) 0.058(3) -0.002(3) 0.002(3) 0.001(3)
C4 0.084(4) 0.056(3) 0.065(4) -0.018(3) 0.005(3) -0.010(3)
C38 0.047(3) 0.050(3) 0.059(3) -0.005(2) 0.007(3) 0.004(3)
C3 0.069(4) 0.065(3) 0.066(4) -0.022(3) 0.004(3) -0.011(3)
C12 0.090(4) 0.054(3) 0.067(4) 0.009(3) -0.009(3) -0.003(3)
C8 0.064(4) 0.057(3) 0.066(4) -0.004(3) 0.004(3) 0.001(3)
C30 0.101(5) 0.058(4) 0.079(5) 0.003(3) 0.026(4) 0.012(4)
C24 0.049(3) 0.049(3) 0.085(4) -0.007(2) 0.005(3) -0.015(3)
C44 0.063(3) 0.066(4) 0.101(5) 0.005(3) 0.012(3) 0.001(3)
C27 0.086(5) 0.049(4) 0.160(8) 0.008(3) 0.048(5) 0.029(5)
C25 0.053(3) 0.051(3) 0.110(5) -0.005(3) 0.000(3) -0.015(4)
C19 0.071(4) 0.064(4) 0.058(3) 0.001(3) -0.002(3) -0.005(3)
C18 0.070(4) 0.066(4) 0.070(4) -0.012(3) -0.010(3) -0.014(3)
C37 0.046(3) 0.070(4) 0.097(5) -0.007(3) -0.003(3) 0.000(3)
C5 0.094(5) 0.065(3) 0.064(4) 0.006(4) 0.007(3) -0.007(3)
C15 0.096(4) 0.062(4) 0.061(4) -0.001(3) -0.011(3) 0.002(3)
N2 0.135(5) 0.125(5) 0.083(4) -0.047(4) 0.015(4) 0.016(4)
C28 0.148(8) 0.080(6) 0.112(7) 0.016(5) 0.056(6) 0.050(5)
C40 0.045(3) 0.090(5) 0.089(5) 0.003(3) 0.007(3) -0.012(4)
C6 0.084(5) 0.081(5) 0.081(5) 0.026(4) 0.003(4) -0.002(4)
C7 0.060(4) 0.092(5) 0.086(5) 0.007(4) 0.004(3) 0.007(4)
C13 0.146(7) 0.076(4) 0.087(5) 0.021(4) -0.015(5) 0.003(4)
N4 0.072(4) 0.150(6) 0.134(6) 0.023(4) 0.011(4) -0.041(5)
C43 0.070(4) 0.074(4) 0.164(7) 0.015(3) 0.006(5) -0.002(5)
C29 0.158(7) 0.096(6) 0.081(5) 0.014(5) 0.043(5) 0.018(4)
C14 0.136(6) 0.067(4) 0.098(6) 0.013(4) -0.035(5) 0.008(4)
C36 0.071(4) 0.061(4) 0.094(5) -0.014(3) -0.014(3) -0.018(3)

loop_
_atom_type_symbol
_atom_type_description
_atom_type_scat_dispersion_real
_atom_type_scat_dispersion_imag
_atom_type_scat_source
C C 0.0033 0.0000 'International Tables Vol C Tables 4.2.6.8 and 6.1.1.4'
H H 0.0000 0.0000 'International Tables Vol C Tables 4.2.6.8 and 6.1.1.4'
N N 0.0061 0.0000 'International Tables Vol C Tables 4.2.6.8 and 6.1.1.4'
O O 0.0106 0.0000 'International Tables Vol C Tables 4.2.6.8 and 6.1.1.4'

loop_
_geom_angle_atom_site_label_1
_geom_angle_atom_site_label_2
_geom_angle_atom_site_label_3
_geom_angle_site_symmetry_1
_geom_angle_site_symmetry_3
_geom_angle
_geom_angle_publ_flag
C2 O1 H1A . . 109.5 ?
C24 O2 H2A . . 109.5 ?
C19 C20 C21 . . 121.3(5) ?
C19 C20 C22 . . 120.1(5) ?
C21 C20 C22 . . 118.6(5) ?
C35 C34 C39 . . 118.2(4) ?
C35 C34 C33 . . 120.0(4) ?
C39 C34 C33 . . 121.8(4) ?
C2 C1 C9 . . 119.1(4) ?
C2 C1 C11 . . 120.0(4) ?
C9 C1 C11 . . 120.9(4) ?
C33 N3 C44 . . 110.8(4) ?
C33 N3 C41 . . 114.9(4) ?
C44 N3 C41 . . 103.7(4) ?
C18 C17 C16 . . 121.3(5) ?
C18 C17 H17A . . 119.3 ?
C16 C17 H17A . . 119.3 ?
C21 C16 C17 . . 118.0(5) ?
C21 C16 C11 . . 121.9(4) ?
C17 C16 C11 . . 120.2(4) ?
C11 N1 C12 . . 115.7(4) ?
C11 N1 C15 . . 112.6(4) ?
C12 N1 C15 . . 103.7(4) ?
C36 C35 C34 . . 121.5(5) ?
C36 C35 H35A . . 119.2 ?
C34 C35 H35A . . 119.2 ?
C24 C23 C31 . . 120.5(5) ?
C24 C23 C33 . . 119.8(5) ?
C31 C23 C33 . . 119.7(5) ?
C16 C21 C20 . . 120.3(5) ?
C16 C21 H21A . . 119.9 ?
C20 C21 H21A . . 119.9 ?
N3 C33 C34 . . 113.3(4) ?
N3 C33 C23 . . 109.1(4) ?
C34 C33 C23 . . 111.5(4) ?
N3 C33 H33A . . 107.6 ?
C34 C33 H33A . . 107.6 ?
C23 C33 H33A . . 107.6 ?
O1 C2 C1 . . 123.4(4) ?
O1 C2 C3 . . 116.0(5) ?
C1 C2 C3 . . 120.6(5) ?
C8 C9 C1 . . 124.0(4) ?
C8 C9 C10 . . 116.3(5) ?
C1 C9 C10 . . 119.7(4) ?
C34 C39 C38 . . 120.1(4) ?
C34 C39 H39A . . 119.9 ?
C38 C39 H39A . . 119.9 ?
N1 C11 C16 . . 112.2(4) ?
N1 C11 C1 . . 109.8(4) ?
C16 C11 C1 . . 111.4(4) ?
N1 C11 H11A . . 107.7 ?
C16 C11 H11A . . 107.7 ?
C1 C11 H11A . . 107.7 ?
C30 C31 C23 . . 124.2(5) ?
C30 C31 C32 . . 117.9(6) ?
C23 C31 C32 . . 117.8(6) ?
N2 C22 C20 . . 179.4(7) ?
C25 C26 C32 . . 122.4(5) ?
C25 C26 H26A . . 118.8 ?
C32 C26 H26A . . 118.8 ?
C41 C42 C43 . . 106.4(5) ?
C41 C42 H42A . . 110.4 ?
C43 C42 H42A . . 110.4 ?
C41 C42 H42B . . 110.4 ?
C43 C42 H42B . . 110.4 ?
H42A C42 H42B . . 108.6 ?
C26 C32 C27 . . 123.8(7) ?
C26 C32 C31 . . 118.8(6) ?
C27 C32 C31 . . 117.4(7) ?
N3 C41 C42 . . 104.8(4) ?
N3 C41 H41A . . 110.8 ?
C42 C41 H41A . . 110.8 ?
N3 C41 H41B . . 110.8 ?
C42 C41 H41B . . 110.8 ?
H41A C41 H41B . . 108.9 ?
C5 C10 C4 . . 122.9(5) ?
C5 C10 C9 . . 119.0(5) ?
C4 C10 C9 . . 118.1(5) ?
C3 C4 C10 . . 122.4(5) ?
C3 C4 H4A . . 118.8 ?
C10 C4 H4A . . 118.8 ?
C37 C38 C39 . . 120.1(5) ?
C37 C38 C40 . . 119.1(5) ?
C39 C38 C40 . . 120.6(5) ?
C4 C3 C2 . . 120.1(5) ?
C4 C3 H3A . . 119.9 ?
C2 C3 H3A . . 119.9 ?
N1 C12 C13 . . 102.5(4) ?
N1 C12 H12A . . 111.3 ?
C13 C12 H12A . . 111.3 ?
N1 C12 H12B . . 111.3 ?
C13 C12 H12B . . 111.3 ?
H12A C12 H12B . . 109.2 ?
C7 C8 C9 . . 122.8(5) ?
C7 C8 H8A . . 118.6 ?
C9 C8 H8A . . 118.6 ?
C29 C30 C31 . . 121.4(7) ?
C29 C30 H30A . . 119.3 ?
C31 C30 H30A . . 119.3 ?
O2 C24 C23 . . 122.8(4) ?
O2 C24 C25 . . 117.6(6) ?
C23 C24 C25 . . 119.7(6) ?
N3 C44 C43 . . 105.3(5) ?
N3 C44 H44A . . 110.7 ?
C43 C44 H44A . . 110.7 ?
N3 C44 H44B . . 110.7 ?
C43 C44 H44B . . 110.7 ?
H44A C44 H44B . . 108.8 ?
C28 C27 C32 . . 123.7(7) ?
C28 C27 H27A . . 118.1 ?
C32 C27 H27A . . 118.1 ?
C26 C25 C24 . . 120.6(6) ?
C26 C25 H25A . . 119.7 ?
C24 C25 H25A . . 119.7 ?
C18 C19 C20 . . 118.4(5) ?
C18 C19 H19A . . 120.8 ?
C20 C19 H19A . . 120.8 ?
C19 C18 C17 . . 120.8(5) ?
C19 C18 H18A . . 119.6 ?
C17 C18 H18A . . 119.6 ?
C36 C37 C38 . . 120.1(5) ?
C36 C37 H37A . . 120.0 ?
C38 C37 H37A . . 120.0 ?
C6 C5 C10 . . 123.2(6) ?
C6 C5 H5A . . 118.4 ?
C10 C5 H5A . . 118.4 ?
N1 C15 C14 . . 104.2(5) ?
N1 C15 H15A . . 110.9 ?
C14 C15 H15A . . 110.9 ?
N1 C15 H15B . . 110.9 ?
C14 C15 H15B . . 110.9 ?
H15A C15 H15B . . 108.9 ?
C27 C28 C29 . . 118.5(7) ?
C27 C28 H28A . . 120.8 ?
C29 C28 H28A . . 120.8 ?
N4 C40 C38 . . 176.9(6) ?
C5 C6 C7 . . 118.6(6) ?
C5 C6 H40A . . 120.7 ?
C7 C6 H40A . . 120.7 ?
C8 C7 C6 . . 119.9(6) ?
C8 C7 H7A . . 120.0 ?
C6 C7 H7A . . 120.0 ?
C14 C13 C12 . . 105.1(5) ?
C14 C13 H13A . . 110.7 ?
C12 C13 H13A . . 110.7 ?
C14 C13 H13B . . 110.7 ?
C12 C13 H13B . . 110.7 ?
H13A C13 H13B . . 108.8 ?
C42 C43 C44 . . 105.4(5) ?
C42 C43 H43A . . 110.7 ?
C44 C43 H43A . . 110.7 ?
C42 C43 H43B . . 110.7 ?
C44 C43 H43B . . 110.7 ?
H43A C43 H43B . . 108.8 ?
C30 C29 C28 . . 121.1(8) ?
C30 C29 H29A . . 119.5 ?
C28 C29 H29A . . 119.5 ?
C15 C14 C13 . . 106.6(5) ?
C15 C14 H14A . . 110.4 ?
C13 C14 H14A . . 110.4 ?
C15 C14 H14B . . 110.4 ?
C13 C14 H14B . . 110.4 ?
H14A C14 H14B . . 108.6 ?
C37 C36 C35 . . 120.0(5) ?
C37 C36 H36A . . 120.0 ?
C35 C36 H36A . . 120.0 ?

loop_
_geom_bond_atom_site_label_1
_geom_bond_atom_site_label_2
_geom_bond_site_symmetry_2
_geom_bond_distance
_geom_bond_publ_flag
O1 C2 . 1.357(6) ?
O1 H1A . 0.8200 ?
O2 C24 . 1.339(7) ?
O2 H2A . 0.8200 ?
C20 C19 . 1.388(7) ?
C20 C21 . 1.391(7) ?
C20 C22 . 1.441(8) ?
C34 C35 . 1.382(7) ?
C34 C39 . 1.389(7) ?
C34 C33 . 1.523(6) ?
C1 C2 . 1.381(7) ?
C1 C9 . 1.421(7) ?
C1 C11 . 1.537(7) ?
N3 C33 . 1.469(6) ?
N3 C44 . 1.477(6) ?
N3 C41 . 1.481(6) ?
C17 C18 . 1.381(8) ?
C17 C16 . 1.395(7) ?
C17 H17A . 0.9300 ?
C16 C21 . 1.381(6) ?
C16 C11 . 1.520(7) ?
N1 C11 . 1.471(6) ?
N1 C12 . 1.487(6) ?
N1 C15 . 1.491(7) ?
C35 C36 . 1.381(7) ?
C35 H35A . 0.9300 ?
C23 C24 . 1.395(8) ?
C23 C31 . 1.415(7) ?
C23 C33 . 1.531(6) ?
C21 H21A . 0.9300 ?
C33 H33A . 0.9800 ?
C2 C3 . 1.423(7) ?
C9 C8 . 1.403(7) ?
C9 C10 . 1.433(7) ?
C39 C38 . 1.389(6) ?
C39 H39A . 0.9300 ?
C11 H11A . 0.9800 ?
C31 C30 . 1.388(8) ?
C31 C32 . 1.442(8) ?
C22 N2 . 1.142(7) ?
C26 C25 . 1.343(9) ?
C26 C32 . 1.389(9) ?
C26 H26A . 0.9300 ?
C42 C41 . 1.482(8) ?
C42 C43 . 1.497(9) ?
C42 H42A . 0.9700 ?
C42 H42B . 0.9700 ?
C32 C27 . 1.409(10) ?
C41 H41A . 0.9700 ?
C41 H41B . 0.9700 ?
C10 C5 . 1.400(8) ?
C10 C4 . 1.403(7) ?
C4 C3 . 1.336(8) ?
C4 H4A . 0.9300 ?
C38 C37 . 1.384(7) ?
C38 C40 . 1.419(8) ?
C3 H3A . 0.9300 ?
C12 C13 . 1.526(8) ?
C12 H12A . 0.9700 ?
C12 H12B . 0.9700 ?
C8 C7 . 1.376(8) ?
C8 H8A . 0.9300 ?
C30 C29 . 1.363(9) ?
C30 H30A . 0.9300 ?
C24 C25 . 1.399(7) ?
C44 C43 . 1.519(8) ?
C44 H44A . 0.9700 ?
C44 H44B . 0.9700 ?
C27 C28 . 1.322(11) ?
C27 H27A . 0.9300 ?
C25 H25A . 0.9300 ?
C19 C18 . 1.369(8) ?
C19 H19A . 0.9300 ?
C18 H18A . 0.9300 ?
C37 C36 . 1.357(8) ?
C37 H37A . 0.9300 ?
C5 C6 . 1.351(9) ?
C5 H5A . 0.9300 ?
C15 C14 . 1.494(8) ?
C15 H15A . 0.9700 ?
C15 H15B . 0.9700 ?
C28 C29 . 1.408(12) ?
C28 H28A . 0.9300 ?
C40 N4 . 1.147(7) ?
C6 C7 . 1.402(9) ?
C6 H40A . 0.9300 ?
C7 H7A . 0.9300 ?
C13 C14 . 1.516(9) ?
C13 H13A . 0.9700 ?
C13 H13B . 0.9700 ?
C43 H43A . 0.9700 ?
C43 H43B . 0.9700 ?
C29 H29A . 0.9300 ?
C14 H14A . 0.9700 ?
C14 H14B . 0.9700 ?
C36 H36A . 0.9300 ?

loop_
_geom_hbond_atom_site_label_D
_geom_hbond_atom_site_label_H
_geom_hbond_atom_site_label_A
_geom_hbond_site_symmetry_A
_geom_hbond_distance_DH
_geom_hbond_distance_HA
_geom_hbond_distance_DA
_geom_hbond_angle_DHA
O1 H1A N1 . 0.82 1.90 2.576(5) 138.6
O2 H2A N3 . 0.82 1.93 2.593(5) 137.8
C39 H39A O2 . 0.93 2.58 3.292(6) 133.2
